data_7251397
loop_
_publ_author_name
'Kanagavel, Manimurugan'
'Nechipadappu, Sunil Kumar'

_publ_section_title
;
 Structural insights into the multi-component solid forms of aminocaproic
 acid and aminomethyl benzoic acid: mechanochemical approach for the
 preparation of salt forms
;
_journal_name_full CrystEngComm
_journal_paper_doi 10.1039/D5CE00830A
_journal_year 2026
_chemical_formula_moiety '2(C8 H10 N O2), C4 H4 O6, H2 O '
_chemical_formula_sum 'C20 H26 N2 O11'
_chemical_formula_weight 470.43
_chemical_name_systematic 'Aminomethyl benzoic acid tartarate mono hydrate'
_space_group_crystal_system monoclinic
_space_group_IT_number 14
_space_group_name_Hall '-P 2ybc'
_space_group_name_H-M_alt 'P 1 21/c 1'
_atom_sites_solution_hydrogens mixed
_atom_sites_solution_primary difmap
_atom_sites_solution_secondary difmap
_audit_creation_method SHELXL-2019/3
_audit_update_record
;
2025-06-10 deposited with the CCDC.	2025-11-18 downloaded from the CCDC.
;
_cell_angle_alpha 90
_cell_angle_beta 100.5494(7)
_cell_angle_gamma 90
_cell_formula_units_Z 4
_cell_length_a 12.3917(2)
_cell_length_b 11.7324(2)
_cell_length_c 14.9593(2)
_cell_measurement_reflns_used 9880
_cell_measurement_temperature 294(2)
_cell_measurement_theta_max 30.52
_cell_measurement_theta_min 2.41
_cell_volume 2138.09(6)
_computing_cell_refinement '<i>SAINT</i> (Bruker, 2016)'
_computing_data_reduction 'Bruker SAINT'
_computing_molecular_graphics 'Bruker SHELXTL'
_computing_publication_material 'Bruker SHELXTL'
_computing_structure_refinement 'SHELXL-2018/3 (Sheldrick, 2018)'
_computing_structure_solution 'SHELXT 2018/2 (Sheldrick, 2018)'
_diffrn_ambient_temperature 294(2)
_diffrn_measured_fraction_theta_full 0.972
_diffrn_measured_fraction_theta_max 0.983
_diffrn_measurement_device_type 'Bruker D8 QUEST PHOTON-100'
_diffrn_measurement_method '\w and \f'
_diffrn_radiation_type MoK\a
_diffrn_radiation_wavelength 0.71073
_diffrn_reflns_av_R_equivalents 0.0219
_diffrn_reflns_av_unetI/netI 0.0227
_diffrn_reflns_Laue_measured_fraction_full 0.972
_diffrn_reflns_Laue_measured_fraction_max 0.983
_diffrn_reflns_limit_h_max 17
_diffrn_reflns_limit_h_min -17
_diffrn_reflns_limit_k_max 13
_diffrn_reflns_limit_k_min -16
_diffrn_reflns_limit_l_max 20
_diffrn_reflns_limit_l_min -21
_diffrn_reflns_number 24392
_diffrn_reflns_point_group_measured_fraction_full 0.972
_diffrn_reflns_point_group_measured_fraction_max 0.983
_diffrn_reflns_theta_full 25.242
_diffrn_reflns_theta_max 30.547
_diffrn_reflns_theta_min 2.410
_exptl_absorpt_coefficient_mu 0.120
_exptl_absorpt_correction_T_max 0.7461
_exptl_absorpt_correction_T_min 0.7033
_exptl_absorpt_correction_type multi-scan
_exptl_absorpt_process_details
;
 SADABS 2016/2: Krause, L., Herbst-Irmer, R., Sheldrick G.M. & Stalke D.,
 J. Appl. Cryst. 48 (2015) 3-10
;
_exptl_crystal_colour COLORLESS
_exptl_crystal_density_diffrn 1.461
_exptl_crystal_description PLATE
_exptl_crystal_F_000 992
_exptl_crystal_recrystallization_method 'Re-crystallisation from solvent: ethanol-water'
_exptl_crystal_size_max 0.180
_exptl_crystal_size_mid 0.120
_exptl_crystal_size_min 0.090
_refine_diff_density_max 0.383
_refine_diff_density_min -0.270
_refine_diff_density_rms 0.039
_refine_ls_extinction_method none
_refine_ls_goodness_of_fit_ref 1.042
_refine_ls_hydrogen_treatment mixed
_refine_ls_matrix_type full
_refine_ls_number_parameters 346
_refine_ls_number_reflns 6435
_refine_ls_number_restraints 1
_refine_ls_restrained_S_all 1.042
_refine_ls_R_factor_all 0.0576
_refine_ls_R_factor_gt 0.0452
_refine_ls_shift/su_max 0.000
_refine_ls_shift/su_mean 0.000
_refine_ls_structure_factor_coef Fsqd
_refine_ls_weighting_details 'w=1/[\s^2^(Fo^2^)+(0.0628P)^2^+0.5880P] where P=(Fo^2^+2Fc^2^)/3'
_refine_ls_weighting_scheme calc
_refine_ls_wR_factor_gt 0.1190
_refine_ls_wR_factor_ref 0.1310
_reflns_Friedel_coverage 0.000
_reflns_number_gt 5246
_reflns_number_total 6435
_reflns_threshold_expression 'I > 2\s(I)'
_cod_data_source_file d5ce00830a2.cif
_cod_data_source_block KB1245_0m
_cod_original_sg_symbol_H-M 'P 21/c'
_cod_database_code 7251397
_shelx_shelxl_version_number 2019/3
_shelx_space_group_comment
;
The symmetry employed for this shelxl refinement is uniquely defined
by the following loop, which should always be used as a source of
symmetry information in preference to the above space-group names.
They are only intended as comments.
;
_shelx_estimated_absorpt_t_min 0.979
_shelx_estimated_absorpt_t_max 0.989

loop_
_space_group_symop_operation_xyz
'x, y, z'
'-x, y+1/2, -z+1/2'
'-x, -y, -z'
'x, -y-1/2, z-1/2'

loop_
_atom_site_label
_atom_site_type_symbol
_atom_site_fract_x
_atom_site_fract_y
_atom_site_fract_z
_atom_site_U_iso_or_equiv
_atom_site_adp_type
_atom_site_occupancy
_atom_site_site_symmetry_order
_atom_site_calc_flag
_atom_site_refinement_flags_posn
_atom_site_refinement_flags_adp
_atom_site_refinement_flags_occupancy
_atom_site_disorder_assembly
_atom_site_disorder_group
C1A C 1.32438(10) 0.85478(13) 0.40726(9) 0.0431(3) Uani 1 1 d . . . . .
H1AD H 1.343086 0.813881 0.355846 0.052 Uiso 1 1 calc R U . . .
H1AE H 1.324582 0.935630 0.393743 0.052 Uiso 1 1 calc R U . . .
C2A C 1.21123(9) 0.81988(11) 0.42021(8) 0.0343(2) Uani 1 1 d . . . . .
C3A C 1.18325(9) 0.70569(11) 0.42097(9) 0.0387(3) Uani 1 1 d . . . . .
H3A H 1.234943 0.650509 0.413979 0.046 Uiso 1 1 calc R U . . .
C4A C 1.07906(9) 0.67263(10) 0.43203(9) 0.0380(3) Uani 1 1 d . . . . .
H4A H 1.061587 0.595674 0.433863 0.046 Uiso 1 1 calc R U . . .
C5A C 1.00105(9) 0.75473(10) 0.44034(8) 0.0327(2) Uani 1 1 d . . . . .
C6A C 1.02852(11) 0.86887(12) 0.43952(11) 0.0466(3) Uani 1 1 d . . . . .
H6A H 0.976291 0.924137 0.444909 0.056 Uiso 1 1 calc R U . . .
C7A C 1.13375(11) 0.90128(12) 0.43067(11) 0.0471(3) Uani 1 1 d . . . . .
H7A H 1.152280 0.978149 0.431781 0.057 Uiso 1 1 calc R U . . .
C8A C 0.88749(9) 0.72305(12) 0.44992(9) 0.0381(3) Uani 1 1 d . . . . .
N1A N 1.40821(8) 0.83073(9) 0.48949(7) 0.0331(2) Uani 1 1 d . . . . .
H1 H 1.4774(15) 0.8484(15) 0.4779(12) 0.051(5) Uiso 1 1 d . . . . .
H2N H 1.4091(14) 0.7516(16) 0.5053(11) 0.050(4) Uiso 1 1 d . . . . .
H3N H 1.4005(14) 0.8714(15) 0.5397(12) 0.049(4) Uiso 1 1 d . . . . .
O1A O 0.86641(8) 0.61384(10) 0.44069(8) 0.0535(3) Uani 1 1 d D . . . .
H1AO H 0.8002(14) 0.600(2) 0.4502(16) 0.089(7) Uiso 1 1 d D . . . .
O2A O 0.82143(8) 0.79286(11) 0.46536(11) 0.0691(4) Uani 1 1 d . . . . .
C1B C -0.27271(10) 0.82759(12) 0.21767(9) 0.0402(3) Uani 1 1 d . . . . .
H1BD H -0.292039 0.779697 0.265195 0.048 Uiso 1 1 calc R U . . .
H1BE H -0.272564 0.906120 0.237961 0.048 Uiso 1 1 calc R U . . .
C2B C -0.15937(9) 0.79633(10) 0.20282(8) 0.0321(2) Uani 1 1 d . . . . .
C3B C -0.12517(9) 0.68388(11) 0.20579(9) 0.0380(3) Uani 1 1 d . . . . .
H3B H -0.173730 0.626150 0.214264 0.046 Uiso 1 1 calc R U . . .
C4B C -0.01871(9) 0.65664(10) 0.19619(9) 0.0370(3) Uani 1 1 d . . . . .
H4B H 0.003483 0.580822 0.197895 0.044 Uiso 1 1 calc R U . . .
C5B C 0.05457(8) 0.74228(10) 0.18406(8) 0.0301(2) Uani 1 1 d . . . . .
C6B C 0.01945(10) 0.85476(11) 0.17841(10) 0.0411(3) Uani 1 1 d . . . . .
H6B H 0.067299 0.912490 0.168444 0.049 Uiso 1 1 calc R U . . .
C7B C -0.08693(10) 0.88100(11) 0.18764(10) 0.0421(3) Uani 1 1 d . . . . .
H7B H -0.110063 0.956540 0.183576 0.051 Uiso 1 1 calc R U . . .
C8B C 0.17175(9) 0.71673(11) 0.18068(8) 0.0342(2) Uani 1 1 d . . . . .
N1B N -0.35647(8) 0.81384(9) 0.13372(8) 0.0346(2) Uani 1 1 d . . . . .
H4N H -0.3402(16) 0.8528(16) 0.0833(13) 0.058(5) Uiso 1 1 d . . . . .
H5N H -0.4235(15) 0.8408(15) 0.1452(12) 0.053(5) Uiso 1 1 d . . . . .
H6N H -0.3663(14) 0.7363(16) 0.1204(12) 0.050(4) Uiso 1 1 d . . . . .
O1B O 0.19739(8) 0.60861(9) 0.18921(8) 0.0483(3) Uani 1 1 d . . . . .
H1BO H 0.2675(18) 0.6007(19) 0.1885(14) 0.074(6) Uiso 1 1 d . . . . .
O2B O 0.23715(8) 0.79086(10) 0.17263(10) 0.0595(3) Uani 1 1 d . . . . .
C1 C 0.62002(8) 0.47881(9) 0.44308(7) 0.0273(2) Uani 1 1 d . . . . .
C2 C 0.59713(7) 0.48209(9) 0.33904(7) 0.02609(19) Uani 1 1 d . . . . .
H2 H 0.665610 0.498635 0.317588 0.031 Uiso 1 1 calc R U . . .
C3 C 0.51346(8) 0.57638(9) 0.30625(7) 0.0274(2) Uani 1 1 d . . . . .
H3 H 0.544220 0.649633 0.329972 0.033 Uiso 1 1 calc R U . . .
C4 C 0.49329(9) 0.58039(9) 0.20211(7) 0.0293(2) Uani 1 1 d . . . . .
O1 O 0.68062(7) 0.55666(8) 0.48299(6) 0.0392(2) Uani 1 1 d . . . . .
O2 O 0.57503(7) 0.40319(7) 0.48200(6) 0.03443(18) Uani 1 1 d . . . . .
O3 O 0.55347(6) 0.37721(7) 0.30068(6) 0.03247(18) Uani 1 1 d . . . . .
H3O H 0.6067(15) 0.3301(15) 0.3075(11) 0.046(4) Uiso 1 1 d . . . . .
O4 O 0.41259(6) 0.55893(8) 0.33574(6) 0.03540(19) Uani 1 1 d . . . . .
H4O H 0.4203(15) 0.5695(15) 0.3948(13) 0.057(5) Uiso 1 1 d . . . . .
O5 O 0.39574(7) 0.56811(9) 0.15887(6) 0.0415(2) Uani 1 1 d . . . . .
O6 O 0.57448(7) 0.59515(8) 0.16571(6) 0.0392(2) Uani 1 1 d . . . . .
O1W O 0.60793(10) 0.85919(15) 0.43611(12) 0.0814(5) Uani 1 1 d . . . . .
H1W H 0.612(2) 0.919(2) 0.4063(16) 0.083(7) Uiso 1 1 d . . . . .
H2W H 0.670(2) 0.8299(19) 0.4438(15) 0.075(6) Uiso 1 1 d . . . . .

loop_
_atom_site_aniso_label
_atom_site_aniso_U_11
_atom_site_aniso_U_22
_atom_site_aniso_U_33
_atom_site_aniso_U_23
_atom_site_aniso_U_13
_atom_site_aniso_U_12
C1A 0.0286(5) 0.0611(8) 0.0387(6) 0.0143(6) 0.0043(4) -0.0100(5)
C2A 0.0242(5) 0.0447(6) 0.0326(5) 0.0068(4) 0.0016(4) -0.0052(4)
C3A 0.0236(5) 0.0421(6) 0.0508(7) -0.0004(5) 0.0078(4) 0.0006(4)
C4A 0.0269(5) 0.0334(6) 0.0543(7) -0.0013(5) 0.0094(5) -0.0030(4)
C5A 0.0231(4) 0.0383(6) 0.0365(5) -0.0007(4) 0.0050(4) -0.0022(4)
C6A 0.0314(6) 0.0366(6) 0.0724(9) -0.0010(6) 0.0106(6) 0.0022(5)
C7A 0.0349(6) 0.0346(6) 0.0711(9) 0.0057(6) 0.0076(6) -0.0054(5)
C8A 0.0234(5) 0.0475(7) 0.0433(6) 0.0003(5) 0.0060(4) -0.0017(4)
N1A 0.0240(4) 0.0366(5) 0.0381(5) -0.0016(4) 0.0041(3) -0.0051(4)
O1A 0.0347(5) 0.0512(6) 0.0798(8) -0.0102(5) 0.0245(5) -0.0137(4)
O2A 0.0291(5) 0.0594(7) 0.1221(11) -0.0022(7) 0.0228(6) 0.0058(4)
C1B 0.0281(5) 0.0526(7) 0.0404(6) -0.0042(5) 0.0078(4) 0.0081(5)
C2B 0.0234(4) 0.0390(6) 0.0332(5) -0.0024(4) 0.0029(4) 0.0032(4)
C3B 0.0236(5) 0.0359(6) 0.0549(7) 0.0037(5) 0.0080(5) -0.0024(4)
C4B 0.0250(5) 0.0306(5) 0.0556(7) 0.0038(5) 0.0081(5) 0.0013(4)
C5B 0.0210(4) 0.0328(5) 0.0355(5) 0.0005(4) 0.0027(4) -0.0009(4)
C6B 0.0294(5) 0.0317(6) 0.0627(8) 0.0016(5) 0.0099(5) -0.0033(4)
C7B 0.0327(6) 0.0311(6) 0.0623(8) -0.0016(5) 0.0081(5) 0.0033(4)
C8B 0.0216(4) 0.0397(6) 0.0406(6) 0.0021(5) 0.0046(4) -0.0008(4)
N1B 0.0223(4) 0.0344(5) 0.0469(6) 0.0046(4) 0.0060(4) 0.0038(3)
O1B 0.0265(4) 0.0420(5) 0.0791(7) 0.0096(5) 0.0167(4) 0.0057(4)
O2B 0.0268(4) 0.0474(6) 0.1059(9) 0.0087(6) 0.0165(5) -0.0060(4)
C1 0.0172(4) 0.0320(5) 0.0333(5) 0.0010(4) 0.0064(3) 0.0017(3)
C2 0.0188(4) 0.0284(5) 0.0320(5) -0.0004(4) 0.0071(3) -0.0006(3)
C3 0.0232(4) 0.0280(5) 0.0322(5) 0.0001(4) 0.0083(3) 0.0019(3)
C4 0.0286(5) 0.0268(5) 0.0342(5) 0.0047(4) 0.0096(4) 0.0059(4)
O1 0.0284(4) 0.0524(5) 0.0377(4) -0.0077(4) 0.0082(3) -0.0133(3)
O2 0.0328(4) 0.0346(4) 0.0381(4) 0.0057(3) 0.0123(3) 0.0003(3)
O3 0.0251(3) 0.0296(4) 0.0427(4) -0.0064(3) 0.0062(3) 0.0011(3)
O4 0.0230(3) 0.0506(5) 0.0347(4) 0.0014(4) 0.0108(3) 0.0060(3)
O5 0.0283(4) 0.0615(6) 0.0345(4) 0.0043(4) 0.0051(3) 0.0092(4)
O6 0.0360(4) 0.0436(5) 0.0420(5) 0.0078(4) 0.0178(4) 0.0023(3)
O1W 0.0367(6) 0.1023(11) 0.1134(12) 0.0566(10) 0.0353(7) 0.0226(6)

loop_
_atom_type_symbol
_atom_type_description
_atom_type_scat_dispersion_real
_atom_type_scat_dispersion_imag
_atom_type_scat_source
C C 0.0033 0.0016 'International Tables Vol C Tables 4.2.6.8 and 6.1.1.4'
H H 0.0000 0.0000 'International Tables Vol C Tables 4.2.6.8 and 6.1.1.4'
N N 0.0061 0.0033 'International Tables Vol C Tables 4.2.6.8 and 6.1.1.4'
O O 0.0106 0.0060 'International Tables Vol C Tables 4.2.6.8 and 6.1.1.4'

loop_
_geom_angle_atom_site_label_1
_geom_angle_atom_site_label_2
_geom_angle_atom_site_label_3
_geom_angle
_geom_angle_site_symmetry_1
_geom_angle_site_symmetry_3
_geom_angle_publ_flag
N1A C1A C2A 111.61(9) . . ?
N1A C1A H1AD 109.3 . . ?
C2A C1A H1AD 109.3 . . ?
N1A C1A H1AE 109.3 . . ?
C2A C1A H1AE 109.3 . . ?
H1AD C1A H1AE 108.0 . . ?
C7A C2A C3A 119.16(11) . . ?
C7A C2A C1A 120.55(12) . . ?
C3A C2A C1A 120.29(12) . . ?
C2A C3A C4A 120.78(11) . . ?
C2A C3A H3A 119.6 . . ?
C4A C3A H3A 119.6 . . ?
C5A C4A C3A 119.74(11) . . ?
C5A C4A H4A 120.1 . . ?
C3A C4A H4A 120.1 . . ?
C6A C5A C4A 119.70(11) . . ?
C6A C5A C8A 118.80(11) . . ?
C4A C5A C8A 121.50(11) . . ?
C5A C6A C7A 120.23(12) . . ?
C5A C6A H6A 119.9 . . ?
C7A C6A H6A 119.9 . . ?
C2A C7A C6A 120.36(12) . . ?
C2A C7A H7A 119.8 . . ?
C6A C7A H7A 119.8 . . ?
O2A C8A O1A 123.62(12) . . ?
O2A C8A C5A 122.30(13) . . ?
O1A C8A C5A 114.09(11) . . ?
C1A N1A H1 109.4(11) . . ?
C1A N1A H2N 111.3(10) . . ?
H1 N1A H2N 107.0(15) . . ?
C1A N1A H3N 114.9(11) . . ?
H1 N1A H3N 106.1(15) . . ?
H2N N1A H3N 107.6(15) . . ?
C8A O1A H1AO 110.1(17) . . ?
N1B C1B C2B 112.03(10) . . ?
N1B C1B H1BD 109.2 . . ?
C2B C1B H1BD 109.2 . . ?
N1B C1B H1BE 109.2 . . ?
C2B C1B H1BE 109.2 . . ?
H1BD C1B H1BE 107.9 . . ?
C3B C2B C7B 119.02(10) . . ?
C3B C2B C1B 121.03(11) . . ?
C7B C2B C1B 119.94(11) . . ?
C2B C3B C4B 120.45(11) . . ?
C2B C3B H3B 119.8 . . ?
C4B C3B H3B 119.8 . . ?
C5B C4B C3B 120.19(11) . . ?
C5B C4B H4B 119.9 . . ?
C3B C4B H4B 119.9 . . ?
C6B C5B C4B 119.41(10) . . ?
C6B C5B C8B 119.03(10) . . ?
C4B C5B C8B 121.51(10) . . ?
C7B C6B C5B 119.94(11) . . ?
C7B C6B H6B 120.0 . . ?
C5B C6B H6B 120.0 . . ?
C6B C7B C2B 120.94(11) . . ?
C6B C7B H7B 119.5 . . ?
C2B C7B H7B 119.5 . . ?
O2B C8B O1B 123.49(11) . . ?
O2B C8B C5B 122.18(11) . . ?
O1B C8B C5B 114.32(10) . . ?
C1B N1B H4N 114.1(12) . . ?
C1B N1B H5N 108.3(11) . . ?
H4N N1B H5N 108.3(16) . . ?
C1B N1B H6N 109.3(10) . . ?
H4N N1B H6N 110.0(15) . . ?
H5N N1B H6N 106.5(15) . . ?
C8B O1B H1BO 109.0(15) . . ?
O2 C1 O1 124.92(10) . . ?
O2 C1 C2 118.50(9) . . ?
O1 C1 C2 116.53(9) . . ?
O3 C2 C1 111.99(8) . . ?
O3 C2 C3 108.06(8) . . ?
C1 C2 C3 109.38(8) . . ?
O3 C2 H2 109.1 . . ?
C1 C2 H2 109.1 . . ?
C3 C2 H2 109.1 . . ?
O4 C3 C4 109.42(8) . . ?
O4 C3 C2 112.34(8) . . ?
C4 C3 C2 108.79(8) . . ?
O4 C3 H3 108.7 . . ?
C4 C3 H3 108.7 . . ?
C2 C3 H3 108.7 . . ?
O6 C4 O5 124.40(11) . . ?
O6 C4 C3 117.13(10) . . ?
O5 C4 C3 118.48(9) . . ?
C2 O3 H3O 106.5(11) . . ?
C3 O4 H4O 110.7(12) . . ?
H1W O1W H2W 106(2) . . ?

loop_
_geom_bond_atom_site_label_1
_geom_bond_atom_site_label_2
_geom_bond_distance
_geom_bond_site_symmetry_2
_geom_bond_publ_flag
C1A N1A 1.4845(15) . ?
C1A C2A 1.5069(16) . ?
C1A H1AD 0.9700 . ?
C1A H1AE 0.9700 . ?
C2A C7A 1.3833(19) . ?
C2A C3A 1.3843(18) . ?
C3A C4A 1.3868(16) . ?
C3A H3A 0.9300 . ?
C4A C5A 1.3863(16) . ?
C4A H4A 0.9300 . ?
C5A C6A 1.3823(18) . ?
C5A C8A 1.4876(15) . ?
C6A C7A 1.3876(18) . ?
C6A H6A 0.9300 . ?
C7A H7A 0.9300 . ?
C8A O2A 1.2098(16) . ?
C8A O1A 1.3098(17) . ?
N1A H1 0.929(19) . ?
N1A H2N 0.957(19) . ?
N1A H3N 0.910(18) . ?
O1A H1AO 0.874(16) . ?
C1B N1B 1.4843(16) . ?
C1B C2B 1.5068(15) . ?
C1B H1BD 0.9700 . ?
C1B H1BE 0.9700 . ?
C2B C3B 1.3839(17) . ?
C2B C7B 1.3853(17) . ?
C3B C4B 1.3901(15) . ?
C3B H3B 0.9300 . ?
C4B C5B 1.3883(15) . ?
C4B H4B 0.9300 . ?
C5B C6B 1.3873(17) . ?
C5B C8B 1.4927(15) . ?
C6B C7B 1.3850(17) . ?
C6B H6B 0.9300 . ?
C7B H7B 0.9300 . ?
C8B O2B 1.2097(15) . ?
C8B O1B 1.3082(16) . ?
N1B H4N 0.935(19) . ?
N1B H5N 0.934(19) . ?
N1B H6N 0.935(18) . ?
O1B H1BO 0.88(2) . ?
C1 O2 1.2473(13) . ?
C1 O1 1.2612(13) . ?
C1 C2 1.5305(14) . ?
C2 O3 1.4221(13) . ?
C2 C3 1.5340(14) . ?
C2 H2 0.9800 . ?
C3 O4 1.4144(12) . ?
C3 C4 1.5327(15) . ?
C3 H3 0.9800 . ?
C4 O6 1.2406(13) . ?
C4 O5 1.2705(14) . ?
O3 H3O 0.852(18) . ?
O4 H4O 0.880(19) . ?
O1W H1W 0.83(3) . ?
O1W H2W 0.83(2) . ?

loop_
_geom_hbond_atom_site_label_D
_geom_hbond_atom_site_label_H
_geom_hbond_atom_site_label_A
_geom_hbond_distance_DH
_geom_hbond_distance_HA
_geom_hbond_distance_DA
_geom_hbond_angle_DHA
_geom_hbond_site_symmetry_A
_geom_hbond_publ_flag
O1A H1AO O1 0.874(16) 1.720(17) 2.5854(12) 170(2) . yes
O3 H3O O2B 0.852(18) 1.958(18) 2.7457(12) 153.2(16) 2_645 yes
N1A H1 O1W 0.929(19) 1.842(19) 2.7564(15) 167.6(16) 1_655 yes
N1A H2N O2 0.957(19) 1.833(19) 2.7794(14) 169.2(16) 3_766 yes
N1A H3N O5 0.910(18) 1.929(18) 2.8278(14) 169.0(16) 4_676 yes
N1A H3N O6 0.910(18) 2.620(17) 3.1562(13) 118.4(13) 4_676 yes
O4 H4O O2 0.880(19) 1.861(19) 2.7389(12) 175.3(18) 3_666 yes
C1A H1AE O6 0.97 2.50 3.3491(16) 145.7 2_755 yes
O1W H1W O5 0.83(3) 2.00(3) 2.8294(18) 172(2) 2_655 yes
O1W H2W O2A 0.83(2) 1.90(2) 2.7152(16) 169(2) . yes
O1B H1BO O4 0.88(2) 2.62(2) 3.1805(13) 122.6(17) . yes
O1B H1BO O5 0.88(2) 1.77(2) 2.6233(12) 165(2) . yes
N1B H4N O1 0.935(19) 1.89(2) 2.8255(14) 173.6(17) 4_475 yes
C1B H1BE O4 0.97 2.60 3.2408(16) 124.1 2 yes
N1B H5N O2 0.934(19) 2.525(18) 3.1167(13) 121.5(13) 2 yes
N1B H5N O3 0.934(19) 1.977(19) 2.8900(13) 165.4(16) 2 yes
N1B H6N O6 0.935(18) 1.980(18) 2.7739(14) 141.5(15) 1_455 yes

loop_
_geom_torsion_atom_site_label_1
_geom_torsion_atom_site_label_2
_geom_torsion_atom_site_label_3
_geom_torsion_atom_site_label_4
_geom_torsion
_geom_torsion_site_symmetry_1
_geom_torsion_site_symmetry_2
_geom_torsion_site_symmetry_3
_geom_torsion_site_symmetry_4
_geom_torsion_publ_flag
N1A C1A C2A C7A 107.82(14) . . . . ?
N1A C1A C2A C3A -72.74(16) . . . . ?
C7A C2A C3A C4A 0.0(2) . . . . ?
C1A C2A C3A C4A -179.43(12) . . . . ?
C2A C3A C4A C5A 1.5(2) . . . . ?
C3A C4A C5A C6A -1.4(2) . . . . ?
C3A C4A C5A C8A 178.40(12) . . . . ?
C4A C5A C6A C7A -0.2(2) . . . . ?
C8A C5A C6A C7A -179.98(13) . . . . ?
C3A C2A C7A C6A -1.6(2) . . . . ?
C1A C2A C7A C6A 177.84(13) . . . . ?
C5A C6A C7A C2A 1.7(2) . . . . ?
C6A C5A C8A O2A -7.0(2) . . . . ?
C4A C5A C8A O2A 173.24(14) . . . . ?
C6A C5A C8A O1A 173.41(13) . . . . ?
C4A C5A C8A O1A -6.38(18) . . . . ?
N1B C1B C2B C3B -82.24(15) . . . . ?
N1B C1B C2B C7B 99.00(14) . . . . ?
C7B C2B C3B C4B 1.77(19) . . . . ?
C1B C2B C3B C4B -177.00(12) . . . . ?
C2B C3B C4B C5B 0.4(2) . . . . ?
C3B C4B C5B C6B -2.25(19) . . . . ?
C3B C4B C5B C8B 175.23(12) . . . . ?
C4B C5B C6B C7B 2.0(2) . . . . ?
C8B C5B C6B C7B -175.60(12) . . . . ?
C5B C6B C7B C2B 0.2(2) . . . . ?
C3B C2B C7B C6B -2.1(2) . . . . ?
C1B C2B C7B C6B 176.70(13) . . . . ?
C6B C5B C8B O2B -0.4(2) . . . . ?
C4B C5B C8B O2B -177.94(13) . . . . ?
C6B C5B C8B O1B 178.07(12) . . . . ?
C4B C5B C8B O1B 0.58(17) . . . . ?
O2 C1 C2 O3 -17.93(12) . . . . ?
O1 C1 C2 O3 164.64(9) . . . . ?
O2 C1 C2 C3 101.84(11) . . . . ?
O1 C1 C2 C3 -75.59(11) . . . . ?
O3 C2 C3 O4 62.22(11) . . . . ?
C1 C2 C3 O4 -59.94(11) . . . . ?
O3 C2 C3 C4 -59.08(10) . . . . ?
C1 C2 C3 C4 178.76(8) . . . . ?
O4 C3 C4 O6 -179.91(9) . . . . ?
C2 C3 C4 O6 -56.84(12) . . . . ?
O4 C3 C4 O5 -0.18(14) . . . . ?
C2 C3 C4 O5 122.89(10) . . . . ?
